data_1552366
loop_
_publ_author_name
'Wright, Austin C.'
'Stoltz, Brian M.'

_publ_section_title
;
 Enantioselective Construction of the Tricyclic Core of Curcusones A--D
 via a Cross-electrophile Coupling Approach
;
_journal_name_full 'Chemical Science'
_journal_paper_doi 10.1039/C9SC04127C
_journal_year 2019
_chemical_absolute_configuration ad
_chemical_formula_sum 'C18 H22 O'
_chemical_formula_weight 254.35
_space_group_crystal_system orthorhombic
_space_group_IT_number 19
_space_group_name_Hall 'P 2ac 2ab'
_space_group_name_H-M_alt 'P 21 21 21'
_symmetry_space_group_name_Hall 'P 2ac 2ab'
_symmetry_space_group_name_H-M 'P 21 21 21'
_atom_sites_solution_hydrogens geom
_atom_sites_solution_primary direct
_atom_sites_solution_secondary difmap
_audit_creation_method SHELXL-2018/3
_cell_angle_alpha 90
_cell_angle_beta 90
_cell_angle_gamma 90
_cell_formula_units_Z 4
_cell_length_a 6.7708(6)
_cell_length_b 10.8979(10)
_cell_length_c 19.414(2)
_cell_measurement_reflns_used 9317
_cell_measurement_temperature 100(2)
_cell_measurement_theta_max 74.41
_cell_measurement_theta_min 4.06
_cell_volume 1432.5(2)
_computing_cell_refinement 'SAINT v8.38A (Bruker-AXS, 2013)'
_computing_data_collection 'APEX3 v2017.3-0 (Bruker-AXS, 2017)'
_computing_data_reduction 'SAINT v8.38A (Bruker-AXS, 2013)'
_computing_molecular_graphics 'Bruker SHELXTL'
_computing_publication_material 'Bruker SHELXTL'
_computing_structure_refinement 'SHELXL-2018/3 (Sheldrick, 2018)'
_computing_structure_solution 'SHELXS-2013/1 (Sheldrick, 2013)'
_diffrn_ambient_temperature 100(2)
_diffrn_detector_area_resol_mean 7.69
_diffrn_measured_fraction_theta_full 0.999
_diffrn_measured_fraction_theta_max 0.998
_diffrn_measurement_device_type 'Bruker D8 VENTURE Kappa Duo PHOTON II CPAD'
_diffrn_measurement_method '\f and \w scans'
_diffrn_radiation_type CuK\a
_diffrn_radiation_wavelength 1.54178
_diffrn_reflns_av_R_equivalents 0.0345
_diffrn_reflns_av_unetI/netI 0.0174
_diffrn_reflns_Laue_measured_fraction_full 0.999
_diffrn_reflns_Laue_measured_fraction_max 0.998
_diffrn_reflns_limit_h_max 8
_diffrn_reflns_limit_h_min -8
_diffrn_reflns_limit_k_max 13
_diffrn_reflns_limit_k_min -13
_diffrn_reflns_limit_l_max 24
_diffrn_reflns_limit_l_min -24
_diffrn_reflns_number 48838
_diffrn_reflns_point_group_measured_fraction_full 0.999
_diffrn_reflns_point_group_measured_fraction_max 0.998
_diffrn_reflns_theta_full 67.679
_diffrn_reflns_theta_max 74.559
_diffrn_reflns_theta_min 4.555
_diffrn_source 'I\mS HB micro-focus sealed tube'
_exptl_absorpt_coefficient_mu 0.541
_exptl_absorpt_correction_T_max 0.7538
_exptl_absorpt_correction_T_min 0.6977
_exptl_absorpt_correction_type multi-scan
_exptl_absorpt_process_details 'SADABS-2016/2 (Sheldrick, 2014)'
_exptl_crystal_colour colourless
_exptl_crystal_density_diffrn 1.179
_exptl_crystal_density_method 'not measured'
_exptl_crystal_description Block
_exptl_crystal_F_000 552
_exptl_crystal_size_max 0.350
_exptl_crystal_size_mid 0.300
_exptl_crystal_size_min 0.150
_refine_diff_density_max 0.172
_refine_diff_density_min -0.158
_refine_diff_density_rms 0.038
_refine_ls_abs_structure_details
; 
 Flack x determined using 1220 quotients [(I+)-(I-)]/[(I+)+(I-)] 
 (Parsons, Flack and Wagner, Acta Cryst. B69 (2013) 249-259). 
;
_refine_ls_abs_structure_Flack 0.10(4)
_refine_ls_extinction_method none
_refine_ls_goodness_of_fit_ref 1.059
_refine_ls_hydrogen_treatment constr
_refine_ls_matrix_type full
_refine_ls_number_parameters 174
_refine_ls_number_reflns 2938
_refine_ls_number_restraints 0
_refine_ls_restrained_S_all 1.059
_refine_ls_R_factor_all 0.0283
_refine_ls_R_factor_gt 0.0282
_refine_ls_shift/su_max 0.000
_refine_ls_shift/su_mean 0.000
_refine_ls_structure_factor_coef Fsqd
_refine_ls_weighting_details 'w=1/[\s^2^(Fo^2^)+(0.0371P)^2^+0.2874P] where P=(Fo^2^+2Fc^2^)/3'
_refine_ls_weighting_scheme calc
_refine_ls_wR_factor_gt 0.0699
_refine_ls_wR_factor_ref 0.0700
_reflns_Friedel_coverage 0.715
_reflns_Friedel_fraction_full 1.000
_reflns_Friedel_fraction_max 0.998
_reflns_number_gt 2929
_reflns_number_total 2938
_reflns_threshold_expression 'I > 2\s(I)'
_cod_data_source_file c9sc04127c2.cif
_cod_data_source_block V19305
_cod_database_code 1552366
_shelx_shelxl_version_number 2018/3
_shelx_space_group_comment
; 
The symmetry employed for this shelxl refinement is uniquely defined 
by the following loop, which should always be used as a source of 
symmetry information in preference to the above space-group names. 
They are only intended as comments. 
;
_shelx_estimated_absorpt_t_min 0.833
_shelx_estimated_absorpt_t_max 0.923

loop_
_space_group_symop_operation_xyz
'x, y, z'
'-x+1/2, -y, z+1/2'
'-x, y+1/2, -z+1/2'
'x+1/2, -y+1/2, -z'

loop_
_atom_site_label
_atom_site_type_symbol
_atom_site_fract_x
_atom_site_fract_y
_atom_site_fract_z
_atom_site_U_iso_or_equiv
_atom_site_adp_type
_atom_site_occupancy
_atom_site_site_symmetry_order
_atom_site_calc_flag
_atom_site_refinement_flags_posn
_atom_site_refinement_flags_adp
C1 C 0.7111(2) 0.28519(12) 0.66762(6) 0.0158(3) Uani 1 1 d . .
C2 C 0.5291(2) 0.26989(12) 0.70939(7) 0.0185(3) Uani 1 1 d . .
O1 O 0.48648(16) 0.18136(10) 0.74487(6) 0.0253(2) Uani 1 1 d . .
C3 C 0.4012(2) 0.38323(13) 0.69991(8) 0.0233(3) Uani 1 1 d . .
H3A H 0.393369 0.430873 0.743240 0.028 Uiso 1 1 calc R U
H3B H 0.265935 0.360063 0.685592 0.028 Uiso 1 1 calc R U
C4 C 0.5034(2) 0.45764(12) 0.64364(7) 0.0219(3) Uani 1 1 d . .
H4A H 0.421351 0.460702 0.601467 0.026 Uiso 1 1 calc R U
H4B H 0.529344 0.542512 0.659404 0.026 Uiso 1 1 calc R U
C5 C 0.6946(2) 0.39008(12) 0.63034(7) 0.0171(3) Uani 1 1 d . .
C6 C 0.8389(2) 0.44202(12) 0.58312(7) 0.0198(3) Uani 1 1 d . .
H6 H 0.824125 0.526951 0.573375 0.024 Uiso 1 1 calc R U
C7 C 0.9894(2) 0.38605(13) 0.55165(7) 0.0211(3) Uani 1 1 d . .
H7 H 1.071599 0.438387 0.525026 0.025 Uiso 1 1 calc R U
C8 C 1.0489(2) 0.25343(13) 0.55178(8) 0.0218(3) Uani 1 1 d . .
H8A H 1.180307 0.248024 0.573900 0.026 Uiso 1 1 calc R U
H8B H 1.065984 0.228019 0.503182 0.026 Uiso 1 1 calc R U
C9 C 0.9146(2) 0.15774(12) 0.58671(7) 0.0157(3) Uani 1 1 d . .
H9 H 0.786885 0.156467 0.560826 0.019 Uiso 1 1 calc R U
C10 C 1.0099(2) 0.03016(12) 0.57859(7) 0.0175(3) Uani 1 1 d . .
H10 H 1.077532 0.029432 0.532795 0.021 Uiso 1 1 calc R U
C15 C 0.8664(2) -0.07665(12) 0.57883(7) 0.0185(3) Uani 1 1 d . .
C16 C 0.6898(2) -0.07434(13) 0.60842(7) 0.0223(3) Uani 1 1 d . .
H16A H 0.607124 -0.144691 0.606639 0.027 Uiso 1 1 calc R U
H16B H 0.646066 -0.002329 0.631394 0.027 Uiso 1 1 calc R U
C17 C 0.9404(3) -0.18963(13) 0.54189(8) 0.0273(3) Uani 1 1 d . .
H17A H 0.843309 -0.255788 0.546524 0.041 Uiso 1 1 calc R U
H17B H 1.066184 -0.215643 0.562187 0.041 Uiso 1 1 calc R U
H17C H 0.959885 -0.170764 0.493007 0.041 Uiso 1 1 calc R U
C11 C 1.1718(2) 0.01327(13) 0.63362(8) 0.0210(3) Uani 1 1 d . .
H11A H 1.231082 -0.069307 0.628704 0.025 Uiso 1 1 calc R U
H11B H 1.277325 0.074712 0.626089 0.025 Uiso 1 1 calc R U
C12 C 1.0898(2) 0.02762(12) 0.70628(7) 0.0202(3) Uani 1 1 d . .
H12A H 1.017628 -0.048178 0.718748 0.024 Uiso 1 1 calc R U
H12B H 1.201715 0.036390 0.738741 0.024 Uiso 1 1 calc R U
C13 C 0.95327(19) 0.13567(12) 0.71521(7) 0.0171(3) Uani 1 1 d . .
C18 C 0.9244(2) 0.17345(13) 0.78908(7) 0.0211(3) Uani 1 1 d . .
H18A H 0.826200 0.239365 0.791451 0.032 Uiso 1 1 calc R U
H18B H 1.050096 0.202687 0.807996 0.032 Uiso 1 1 calc R U
H18C H 0.878183 0.102900 0.815909 0.032 Uiso 1 1 calc R U
C14 C 0.86725(19) 0.19148(11) 0.66129(6) 0.0150(3) Uani 1 1 d . .

loop_
_atom_site_aniso_label
_atom_site_aniso_U_11
_atom_site_aniso_U_22
_atom_site_aniso_U_33
_atom_site_aniso_U_23
_atom_site_aniso_U_13
_atom_site_aniso_U_12
C1 0.0190(6) 0.0142(6) 0.0141(6) -0.0026(5) -0.0019(5) -0.0016(5)
C2 0.0200(6) 0.0183(6) 0.0173(6) -0.0034(5) -0.0007(5) -0.0001(5)
O1 0.0246(5) 0.0230(5) 0.0284(5) 0.0048(4) 0.0056(4) -0.0022(4)
C3 0.0244(7) 0.0214(7) 0.0239(7) -0.0029(5) 0.0020(6) 0.0054(6)
C4 0.0260(7) 0.0176(6) 0.0220(7) -0.0020(5) -0.0021(6) 0.0048(6)
C5 0.0218(7) 0.0145(6) 0.0149(6) -0.0041(5) -0.0033(5) 0.0000(5)
C6 0.0276(7) 0.0136(6) 0.0181(6) 0.0021(5) -0.0042(6) -0.0026(5)
C7 0.0264(7) 0.0180(6) 0.0190(6) 0.0040(5) 0.0006(5) -0.0057(6)
C8 0.0265(7) 0.0179(6) 0.0211(6) 0.0018(5) 0.0070(6) -0.0012(6)
C9 0.0166(6) 0.0142(6) 0.0161(6) 0.0017(5) 0.0008(5) 0.0002(5)
C10 0.0176(6) 0.0164(6) 0.0185(6) 0.0002(5) 0.0036(5) 0.0016(5)
C15 0.0229(7) 0.0155(6) 0.0172(6) 0.0006(5) -0.0025(5) 0.0019(5)
C16 0.0211(7) 0.0186(7) 0.0272(7) -0.0008(6) -0.0019(6) -0.0030(6)
C17 0.0337(8) 0.0185(7) 0.0297(8) -0.0040(6) 0.0016(7) 0.0017(6)
C11 0.0141(6) 0.0187(6) 0.0303(7) 0.0009(6) -0.0001(6) 0.0019(5)
C12 0.0186(6) 0.0185(6) 0.0236(7) 0.0035(5) -0.0047(5) 0.0003(5)
C13 0.0164(6) 0.0157(6) 0.0191(6) 0.0011(5) -0.0020(5) -0.0042(5)
C18 0.0278(7) 0.0187(6) 0.0167(6) 0.0024(5) -0.0047(6) -0.0032(5)
C14 0.0153(6) 0.0134(6) 0.0163(6) 0.0007(5) 0.0001(5) -0.0027(5)

loop_
_atom_type_symbol
_atom_type_description
_atom_type_scat_dispersion_real
_atom_type_scat_dispersion_imag
_atom_type_scat_source
C C 0.0181 0.0091 'International Tables Vol C Tables 4.2.6.8 and 6.1.1.4'
H H 0.0000 0.0000 'International Tables Vol C Tables 4.2.6.8 and 6.1.1.4'
O O 0.0492 0.0322 'International Tables Vol C Tables 4.2.6.8 and 6.1.1.4'

loop_
_geom_angle_atom_site_label_1
_geom_angle_atom_site_label_2
_geom_angle_atom_site_label_3
_geom_angle
C5 C1 C14 126.68(12)
C5 C1 C2 108.52(12)
C14 C1 C2 124.24(11)
O1 C2 C1 126.43(13)
O1 C2 C3 125.18(13)
C1 C2 C3 108.39(11)
C2 C3 C4 105.08(12)
C2 C3 H3A 110.7
C4 C3 H3A 110.7
C2 C3 H3B 110.7
C4 C3 H3B 110.7
H3A C3 H3B 108.8
C5 C4 C3 104.58(11)
C5 C4 H4A 110.8
C3 C4 H4A 110.8
C5 C4 H4B 110.8
C3 C4 H4B 110.8
H4A C4 H4B 108.9
C1 C5 C6 127.50(13)
C1 C5 C4 112.91(12)
C6 C5 C4 119.56(12)
C7 C6 C5 128.54(13)
C7 C6 H6 115.7
C5 C6 H6 115.7
C6 C7 C8 130.09(13)
C6 C7 H7 115.0
C8 C7 H7 115.0
C7 C8 C9 119.62(12)
C7 C8 H8A 107.4
C9 C8 H8A 107.4
C7 C8 H8B 107.4
C9 C8 H8B 107.4
H8A C8 H8B 106.9
C14 C9 C8 112.21(11)
C14 C9 C10 113.70(11)
C8 C9 C10 108.55(11)
C14 C9 H9 107.4
C8 C9 H9 107.4
C10 C9 H9 107.4
C15 C10 C9 115.06(11)
C15 C10 C11 111.22(11)
C9 C10 C11 109.56(11)
C15 C10 H10 106.9
C9 C10 H10 106.9
C11 C10 H10 106.9
C16 C15 C17 121.35(13)
C16 C15 C10 124.36(13)
C17 C15 C10 114.29(12)
C15 C16 H16A 120.0
C15 C16 H16B 120.0
H16A C16 H16B 120.0
C15 C17 H17A 109.5
C15 C17 H17B 109.5
H17A C17 H17B 109.5
C15 C17 H17C 109.5
H17A C17 H17C 109.5
H17B C17 H17C 109.5
C12 C11 C10 111.74(11)
C12 C11 H11A 109.3
C10 C11 H11A 109.3
C12 C11 H11B 109.3
C10 C11 H11B 109.3
H11A C11 H11B 107.9
C13 C12 C11 114.21(11)
C13 C12 H12A 108.7
C11 C12 H12A 108.7
C13 C12 H12B 108.7
C11 C12 H12B 108.7
H12A C12 H12B 107.6
C14 C13 C18 124.23(12)
C14 C13 C12 122.00(12)
C18 C13 C12 113.77(12)
C13 C18 H18A 109.5
C13 C18 H18B 109.5
H18A C18 H18B 109.5
C13 C18 H18C 109.5
H18A C18 H18C 109.5
H18B C18 H18C 109.5
C13 C14 C1 124.00(12)
C13 C14 C9 122.59(12)
C1 C14 C9 113.32(11)

loop_
_geom_bond_atom_site_label_1
_geom_bond_atom_site_label_2
_geom_bond_distance
C1 C5 1.3575(18)
C1 C14 1.4751(18)
C1 C2 1.4843(18)
C2 O1 1.2201(18)
C2 C3 1.5198(19)
C3 C4 1.526(2)
C3 H3A 0.9900
C3 H3B 0.9900
C4 C5 1.5119(19)
C4 H4A 0.9900
C4 H4B 0.9900
C5 C6 1.454(2)
C6 C7 1.335(2)
C6 H6 0.9500
C7 C8 1.500(2)
C7 H7 0.9500
C8 C9 1.5408(18)
C8 H8A 0.9900
C8 H8B 0.9900
C9 C14 1.5278(18)
C9 C10 1.5411(17)
C9 H9 1.0000
C10 C15 1.5166(19)
C10 C11 1.5414(19)
C10 H10 1.0000
C15 C16 1.327(2)
C15 C17 1.5105(19)
C16 H16A 0.9500
C16 H16B 0.9500
C17 H17A 0.9800
C17 H17B 0.9800
C17 H17C 0.9800
C11 C12 1.524(2)
C11 H11A 0.9900
C11 H11B 0.9900
C12 C13 1.5073(19)
C12 H12A 0.9900
C12 H12B 0.9900
C13 C14 1.3436(18)
C13 C18 1.5048(19)
C18 H18A 0.9800
C18 H18B 0.9800
C18 H18C 0.9800

loop_
_geom_torsion_atom_site_label_1
_geom_torsion_atom_site_label_2
_geom_torsion_atom_site_label_3
_geom_torsion_atom_site_label_4
_geom_torsion
C5 C1 C2 O1 173.96(14)
C14 C1 C2 O1 2.0(2)
C5 C1 C2 C3 -5.26(15)
C14 C1 C2 C3 -177.21(12)
O1 C2 C3 C4 -172.03(14)
C1 C2 C3 C4 7.20(14)
C2 C3 C4 C5 -6.34(14)
C14 C1 C5 C6 -9.2(2)
C2 C1 C5 C6 179.09(13)
C14 C1 C5 C4 172.73(12)
C2 C1 C5 C4 1.03(15)
C3 C4 C5 C1 3.51(15)
C3 C4 C5 C6 -174.72(12)
C1 C5 C6 C7 20.2(2)
C4 C5 C6 C7 -161.89(14)
C5 C6 C7 C8 4.0(3)
C6 C7 C8 C9 6.5(2)
C7 C8 C9 C14 -53.97(17)
C7 C8 C9 C10 179.52(12)
C14 C9 C10 C15 81.49(14)
C8 C9 C10 C15 -152.87(11)
C14 C9 C10 C11 -44.68(15)
C8 C9 C10 C11 80.97(14)
C9 C10 C15 C16 -24.94(19)
C11 C10 C15 C16 100.38(16)
C9 C10 C15 C17 155.08(12)
C11 C10 C15 C17 -79.61(15)
C15 C10 C11 C12 -70.33(14)
C9 C10 C11 C12 58.00(14)
C10 C11 C12 C13 -44.76(16)
C11 C12 C13 C14 18.31(18)
C11 C12 C13 C18 -161.66(12)
C18 C13 C14 C1 -9.3(2)
C12 C13 C14 C1 170.73(12)
C18 C13 C14 C9 174.39(13)
C12 C13 C14 C9 -5.6(2)
C5 C1 C14 C13 138.53(14)
C2 C1 C14 C13 -51.01(19)
C5 C1 C14 C9 -44.87(18)
C2 C1 C14 C9 125.60(13)
C8 C9 C14 C13 -104.09(14)
C10 C9 C14 C13 19.59(18)
C8 C9 C14 C1 79.25(14)
C10 C9 C14 C1 -157.07(11)
